data_4327060
loop_
_publ_author_name
'Robert E. Mulvey'
'David R. Armstrong'
'Ben Conway'
'Elaine Crosbie'
'Alan R. Kennedy'
'Stuart D. Robertson'

_publ_section_title
;
 Structurally Powered Synergic 2,2,6,6-Tetramethylpiperidine Bimetallics:
 New Reflections through Lithium-Mediated Ortho Aluminations
;
_journal_name_full 'Inorganic Chemistry'
_journal_page_first 12241
_journal_page_last 12251
_journal_paper_doi 10.1021/ic200562h
_journal_volume 50
_journal_year 2011
_chemical_formula_moiety 'C28 H50 Al I Li N O2'
_chemical_formula_sum 'C28 H50 Al I Li N O2'
_chemical_formula_weight 593.51
_chemical_name_systematic
; 
 ? 
;
_space_group_IT_number 14
_symmetry_cell_setting monoclinic
_symmetry_space_group_name_Hall '-P 2yn'
_symmetry_space_group_name_H-M 'P 1 21/n 1'
_atom_sites_solution_hydrogens geom
_atom_sites_solution_primary direct
_atom_sites_solution_secondary difmap
_audit_creation_method SHELXL-97
_cell_angle_alpha 90.00
_cell_angle_beta 103.485(4)
_cell_angle_gamma 90.00
_cell_formula_units_Z 4
_cell_length_a 11.1865(5)
_cell_length_b 14.3886(8)
_cell_length_c 19.3615(8)
_cell_measurement_reflns_used 5320
_cell_measurement_temperature 123(2)
_cell_measurement_theta_max 29.0386
_cell_measurement_theta_min 2.7558
_cell_volume 3030.5(3)
_computing_cell_refinement
;
CrysAlisPro, Oxford Diffraction Ltd.,
Version 1.171.33.55 (release 05-01-2010 CrysAlis171 .NET)
(compiled Jan  5 2010,16:28:46)
;
_computing_data_collection
;
CrysAlisPro, Oxford Diffraction Ltd.,
Version 1.171.33.55 (release 05-01-2010 CrysAlis171 .NET)
(compiled Jan  5 2010,16:28:46)
;
_computing_data_reduction
;
CrysAlisPro, Oxford Diffraction Ltd.,
Version 1.171.33.55 (release 05-01-2010 CrysAlis171 .NET)
(compiled Jan  5 2010,16:28:46)
;
_computing_structure_refinement 'SHELXL-97 (Sheldrick, 1997)'
_computing_structure_solution 'SHELXS-97 (Sheldrick, 1990)'
_diffrn_ambient_temperature 123(2)
_diffrn_measured_fraction_theta_full 0.980
_diffrn_measured_fraction_theta_max 0.916
_diffrn_measurement_device_type 'Xcalibur, Sapphire3, Gemini'
_diffrn_radiation_monochromator graphite
_diffrn_radiation_source 'fine-focus sealed tube'
_diffrn_radiation_type MoK\a
_diffrn_radiation_wavelength 0.71073
_diffrn_reflns_av_R_equivalents 0.0317
_diffrn_reflns_av_sigmaI/netI 0.0665
_diffrn_reflns_limit_h_max 13
_diffrn_reflns_limit_h_min -14
_diffrn_reflns_limit_k_max 18
_diffrn_reflns_limit_k_min -18
_diffrn_reflns_limit_l_max 15
_diffrn_reflns_limit_l_min -24
_diffrn_reflns_number 13679
_diffrn_reflns_theta_full 26.00
_diffrn_reflns_theta_max 27.99
_diffrn_reflns_theta_min 2.76
_exptl_absorpt_coefficient_mu 1.109
_exptl_absorpt_correction_T_max 1.00000
_exptl_absorpt_correction_T_min 0.96184
_exptl_absorpt_correction_type multi-scan
_exptl_absorpt_process_details
;
CrysAlisPro, Oxford Diffraction Ltd.,
Version 1.171.33.55 (release 05-01-2010 CrysAlis171 .NET)
(compiled Jan  5 2010,16:28:46)
empirical absorption correction using spherical harmonics,
 implemented in SCALE3 ABSPACK scaling algorithm.
;
_exptl_crystal_colour colourless
_exptl_crystal_density_diffrn 1.301
_exptl_crystal_description block
_exptl_crystal_F_000 1240
_exptl_crystal_size_max 0.30
_exptl_crystal_size_mid 0.20
_exptl_crystal_size_min 0.20
_refine_diff_density_max 0.696
_refine_diff_density_min -0.804
_refine_diff_density_rms 0.097
_refine_ls_extinction_method none
_refine_ls_goodness_of_fit_ref 0.944
_refine_ls_hydrogen_treatment mixed
_refine_ls_matrix_type full
_refine_ls_number_parameters 332
_refine_ls_number_reflns 6701
_refine_ls_number_restraints 0
_refine_ls_restrained_S_all 0.944
_refine_ls_R_factor_all 0.0745
_refine_ls_R_factor_gt 0.0441
_refine_ls_shift/su_max 0.000
_refine_ls_shift/su_mean 0.000
_refine_ls_structure_factor_coef Fsqd
_refine_ls_weighting_details 'calc w=1/[\s^2^(Fo^2^)+(0.0697P)^2^+0.0000P] where P=(Fo^2^+2Fc^2^)/3'
_refine_ls_weighting_scheme calc
_refine_ls_wR_factor_gt 0.1161
_refine_ls_wR_factor_ref 0.1232
_reflns_number_gt 4350
_reflns_number_total 6701
_reflns_threshold_expression >2sigma(I)
_cod_data_source_file ic200562h_si_001_5.cif
_cod_data_source_block srbc1005
_cod_original_cell_volume 3030.5(2)
_cod_original_sg_symbol_H-M 'P 21/n'
_cod_database_code 4327060

loop_
_symmetry_equiv_pos_as_xyz
'x, y, z'
'-x+1/2, y+1/2, -z+1/2'
'-x, -y, -z'
'x-1/2, -y-1/2, z-1/2'

loop_
_atom_site_label
_atom_site_type_symbol
_atom_site_fract_x
_atom_site_fract_y
_atom_site_fract_z
_atom_site_U_iso_or_equiv
_atom_site_adp_type
_atom_site_occupancy
_atom_site_symmetry_multiplicity
_atom_site_calc_flag
_atom_site_refinement_flags
I1 I 0.33889(2) 0.09299(2) 0.024972(15) 0.04565(13) Uani 1 1 d .
Al1 Al 0.06040(8) -0.00139(6) -0.27686(5) 0.0132(2) Uani 1 1 d .
N1 N -0.0761(2) 0.07588(17) -0.26036(14) 0.0142(6) Uani 1 1 d .
C11 C -0.2158(3) 0.2165(2) -0.2854(2) 0.0282(9) Uani 1 1 d .
H11A H -0.1770 0.2517 -0.2421 0.034 Uiso 1 1 calc R
H11B H -0.2482 0.2623 -0.3233 0.034 Uiso 1 1 calc R
O2 O 0.1834(2) 0.11916(16) -0.13746(13) 0.0243(6) Uani 1 1 d .
O1 O -0.0263(2) 0.20305(18) -0.09068(14) 0.0319(6) Uani 1 1 d .
C13 C -0.2705(3) 0.0900(3) -0.2150(2) 0.0251(8) Uani 1 1 d .
H13A H -0.3388 0.0531 -0.2044 0.030 Uiso 1 1 calc R
H13B H -0.2277 0.1216 -0.1708 0.030 Uiso 1 1 calc R
C44 C 0.2709(3) -0.1582(3) -0.0992(2) 0.0303(9) Uani 1 1 d .
H42A H 0.2931 -0.2218 -0.0916 0.036 Uiso 1 1 calc R
C43 C 0.3141(3) -0.0940(3) -0.0462(2) 0.0312(9) Uani 1 1 d .
H43A H 0.3641 -0.1133 -0.0019 0.037 Uiso 1 1 calc R
C40 C 0.1639(3) -0.0374(2) -0.17877(17) 0.0175(7) Uani 1 1 d .
C20 C 0.0099(3) -0.1249(2) -0.32360(18) 0.0172(7) Uani 1 1 d .
C10 C -0.1158(3) 0.1586(2) -0.30809(18) 0.0201(7) Uani 1 1 d .
C41 C 0.2130(3) 0.0250(2) -0.12528(18) 0.0201(7) Uani 1 1 d .
C103 C -0.0342(4) 0.1627(3) -0.0239(2) 0.0361(10) Uani 1 1 d .
H10G H 0.0205 0.1079 -0.0130 0.043 Uiso 1 1 calc R
H10H H -0.1195 0.1428 -0.0255 0.043 Uiso 1 1 calc R
C17 C -0.2568(3) -0.0394(2) -0.2976(2) 0.0237(8) Uani 1 1 d .
H17A H -0.3236 -0.0678 -0.2800 0.036 Uiso 1 1 calc R
H17B H -0.2043 -0.0883 -0.3098 0.036 Uiso 1 1 calc R
H17C H -0.2915 -0.0022 -0.3400 0.036 Uiso 1 1 calc R
C16 C -0.1604(3) 0.1319(3) -0.38653(19) 0.0266(8) Uani 1 1 d .
H16A H -0.1683 0.1880 -0.4159 0.040 Uiso 1 1 calc R
H16B H -0.2405 0.1011 -0.3939 0.040 Uiso 1 1 calc R
H16C H -0.1010 0.0895 -0.3999 0.040 Uiso 1 1 calc R
C14 C -0.1797(3) 0.0238(2) -0.23942(18) 0.0181(7) Uani 1 1 d .
C42 C 0.2842(3) -0.0024(3) -0.05832(18) 0.0258(8) Uani 1 1 d .
C12 C -0.3228(3) 0.1624(3) -0.2707(2) 0.0293(9) Uani 1 1 d .
H12A H -0.3694 0.1321 -0.3147 0.035 Uiso 1 1 calc R
H12B H -0.3791 0.2045 -0.2531 0.035 Uiso 1 1 calc R
C22 C -0.1384(3) -0.2237(3) -0.4139(2) 0.0307(9) Uani 1 1 d .
H22A H -0.1968 -0.2272 -0.3833 0.046 Uiso 1 1 calc R
H22B H -0.0806 -0.2758 -0.4034 0.046 Uiso 1 1 calc R
H22C H -0.1833 -0.2267 -0.4638 0.046 Uiso 1 1 calc R
C18 C -0.1247(3) -0.0386(2) -0.17544(18) 0.0222(7) Uani 1 1 d .
H18A H -0.1912 -0.0655 -0.1567 0.033 Uiso 1 1 calc R
H18B H -0.0710 -0.0015 -0.1384 0.033 Uiso 1 1 calc R
H18C H -0.0769 -0.0886 -0.1905 0.033 Uiso 1 1 calc R
C23 C 0.0102(4) -0.1222(3) -0.45443(19) 0.0312(9) Uani 1 1 d .
H23A H 0.0514 -0.0617 -0.4481 0.047 Uiso 1 1 calc R
H23B H -0.0422 -0.1264 -0.5025 0.047 Uiso 1 1 calc R
H23C H 0.0720 -0.1717 -0.4474 0.047 Uiso 1 1 calc R
C45 C 0.1963(3) -0.1311(3) -0.16286(19) 0.0238(8) Uani 1 1 d .
H41A H 0.1652 -0.1772 -0.1975 0.029 Uiso 1 1 calc R
C15 C -0.0067(3) 0.2248(2) -0.3007(2) 0.0286(9) Uani 1 1 d .
H15A H -0.0338 0.2823 -0.3267 0.043 Uiso 1 1 calc R
H15B H 0.0573 0.1953 -0.3202 0.043 Uiso 1 1 calc R
H15C H 0.0264 0.2391 -0.2504 0.043 Uiso 1 1 calc R
C102 C 0.0054(4) 0.2373(3) 0.0314(2) 0.0470(12) Uani 1 1 d .
H10E H -0.0488 0.2384 0.0652 0.056 Uiso 1 1 calc R
H10F H 0.0912 0.2273 0.0583 0.056 Uiso 1 1 calc R
C21 C -0.0681(3) -0.1328(2) -0.40052(18) 0.0203(7) Uani 1 1 d .
H21A H -0.1294 -0.0811 -0.4084 0.024 Uiso 1 1 calc R
C100 C 0.0192(5) 0.2970(3) -0.0775(2) 0.0488(12) Uani 1 1 d .
H10A H -0.0231 0.3389 -0.1160 0.059 Uiso 1 1 calc R
H10B H 0.1086 0.2992 -0.0748 0.059 Uiso 1 1 calc R
C101 C -0.0058(5) 0.3252(3) -0.0101(3) 0.0521(12) Uani 1 1 d .
H10C H -0.0895 0.3517 -0.0171 0.062 Uiso 1 1 calc R
H10D H 0.0548 0.3718 0.0140 0.062 Uiso 1 1 calc R
C30 C 0.1762(3) 0.0582(3) -0.3292(2) 0.0208(8) Uani 1 1 d .
C31 C 0.2815(3) -0.0025(3) -0.3433(2) 0.0264(8) Uani 1 1 d .
H31A H 0.2483 -0.0664 -0.3558 0.032 Uiso 1 1 calc R
C46 C 0.2802(4) 0.1755(3) -0.1525(2) 0.0379(10) Uani 1 1 d .
H46A H 0.3531 0.1708 -0.1132 0.057 Uiso 1 1 calc R
H46B H 0.2531 0.2403 -0.1584 0.057 Uiso 1 1 calc R
H46C H 0.3004 0.1536 -0.1964 0.057 Uiso 1 1 calc R
C32 C 0.3302(4) 0.0339(3) -0.4047(2) 0.0423(11) Uani 1 1 d .
H32A H 0.3987 -0.0052 -0.4108 0.063 Uiso 1 1 calc R
H32B H 0.3589 0.0979 -0.3948 0.063 Uiso 1 1 calc R
H32C H 0.2646 0.0324 -0.4482 0.063 Uiso 1 1 calc R
C33 C 0.3872(3) -0.0100(3) -0.2770(2) 0.0447(12) Uani 1 1 d .
H33A H 0.4517 -0.0501 -0.2873 0.067 Uiso 1 1 calc R
H33B H 0.3564 -0.0367 -0.2379 0.067 Uiso 1 1 calc R
H33C H 0.4210 0.0520 -0.2635 0.067 Uiso 1 1 calc R
Li1 Li 0.0097(5) 0.1330(4) -0.1669(3) 0.0242(13) Uani 1 1 d .
H30A H 0.136(3) 0.075(2) -0.365(2) 0.021(10) Uiso 1 1 d .
H20A H 0.087(3) -0.156(2) -0.3195(16) 0.005(7) Uiso 1 1 d .
H20B H -0.034(3) -0.155(2) -0.2919(18) 0.013(8) Uiso 1 1 d .
H30B H 0.215(3) 0.114(3) -0.309(2) 0.023(10) Uiso 1 1 d .

loop_
_atom_site_aniso_label
_atom_site_aniso_U_11
_atom_site_aniso_U_22
_atom_site_aniso_U_33
_atom_site_aniso_U_23
_atom_site_aniso_U_13
_atom_site_aniso_U_12
I1 0.03770(17) 0.0675(2) 0.02979(16) -0.01223(14) 0.00381(11) -0.00791(15)
Al1 0.0148(4) 0.0105(5) 0.0148(5) 0.0011(4) 0.0044(4) 0.0010(4)
N1 0.0156(12) 0.0092(14) 0.0183(14) 0.0005(10) 0.0049(10) 0.0001(11)
C11 0.033(2) 0.0173(19) 0.032(2) 0.0009(15) 0.0038(16) 0.0117(17)
O2 0.0212(12) 0.0176(13) 0.0325(14) -0.0024(10) 0.0029(10) -0.0064(11)
O1 0.0387(15) 0.0330(15) 0.0256(14) -0.0095(11) 0.0107(12) -0.0032(13)
C13 0.0191(16) 0.028(2) 0.030(2) -0.0091(16) 0.0112(14) 0.0031(16)
C44 0.033(2) 0.025(2) 0.033(2) 0.0106(17) 0.0104(17) 0.0081(18)
C43 0.0268(19) 0.043(2) 0.0225(19) 0.0151(18) 0.0024(15) 0.0056(19)
C40 0.0150(15) 0.0201(18) 0.0184(17) 0.0021(14) 0.0061(13) -0.0023(15)
C20 0.0176(16) 0.0146(17) 0.0212(18) -0.0008(14) 0.0078(14) 0.0027(15)
C10 0.0229(17) 0.0126(17) 0.0244(18) 0.0043(14) 0.0045(14) 0.0050(15)
C41 0.0146(15) 0.024(2) 0.0238(19) 0.0047(15) 0.0086(13) 0.0004(15)
C103 0.038(2) 0.042(3) 0.031(2) 0.0009(19) 0.0135(18) -0.002(2)
C17 0.0187(16) 0.0190(19) 0.034(2) -0.0087(15) 0.0078(15) -0.0024(16)
C16 0.033(2) 0.0222(19) 0.0227(19) 0.0052(15) 0.0035(15) 0.0087(17)
C14 0.0147(15) 0.0172(18) 0.0240(18) -0.0059(14) 0.0080(13) -0.0008(14)
C42 0.0194(17) 0.037(2) 0.0196(18) -0.0040(16) 0.0015(14) 0.0006(17)
C12 0.0211(18) 0.027(2) 0.039(2) -0.0063(17) 0.0052(16) 0.0157(17)
C22 0.032(2) 0.025(2) 0.033(2) -0.0118(16) 0.0020(16) -0.0014(18)
C18 0.0248(17) 0.0200(19) 0.0257(19) -0.0012(15) 0.0141(15) -0.0042(16)
C23 0.042(2) 0.032(2) 0.0191(19) 0.0007(15) 0.0069(16) 0.0066(19)
C45 0.0239(18) 0.0228(19) 0.0238(19) 0.0021(15) 0.0036(14) 0.0033(16)
C15 0.034(2) 0.0140(18) 0.038(2) 0.0089(16) 0.0090(17) 0.0017(17)
C102 0.051(3) 0.063(3) 0.029(2) -0.016(2) 0.014(2) -0.013(2)
C21 0.0254(17) 0.0158(17) 0.0189(18) -0.0019(13) 0.0036(14) 0.0052(15)
C100 0.080(3) 0.028(2) 0.039(3) -0.0077(19) 0.017(2) -0.003(2)
C101 0.065(3) 0.052(3) 0.041(3) -0.019(2) 0.017(2) -0.009(3)
C30 0.0214(18) 0.021(2) 0.0212(19) 0.0044(15) 0.0062(15) -0.0007(16)
C31 0.0241(18) 0.025(2) 0.035(2) 0.0062(16) 0.0157(15) 0.0018(16)
C46 0.035(2) 0.030(2) 0.048(3) 0.0012(19) 0.0090(19) -0.014(2)
C32 0.042(2) 0.044(3) 0.051(3) 0.013(2) 0.031(2) 0.011(2)
C33 0.0217(19) 0.062(3) 0.055(3) 0.015(2) 0.0172(19) 0.009(2)
Li1 0.024(3) 0.020(3) 0.027(3) -0.006(2) 0.004(2) -0.004(3)

loop_
_atom_type_symbol
_atom_type_description
_atom_type_scat_dispersion_real
_atom_type_scat_dispersion_imag
_atom_type_scat_source
C C 0.0033 0.0016 'International Tables Vol C Tables 4.2.6.8 and 6.1.1.4'
H H 0.0000 0.0000 'International Tables Vol C Tables 4.2.6.8 and 6.1.1.4'
Li Li -0.0003 0.0001 'International Tables Vol C Tables 4.2.6.8 and 6.1.1.4'
N N 0.0061 0.0033 'International Tables Vol C Tables 4.2.6.8 and 6.1.1.4'
O O 0.0106 0.0060 'International Tables Vol C Tables 4.2.6.8 and 6.1.1.4'
Al Al 0.0645 0.0514 'International Tables Vol C Tables 4.2.6.8 and 6.1.1.4'
I I -0.4742 1.8119 'International Tables Vol C Tables 4.2.6.8 and 6.1.1.4'

loop_
_geom_angle_atom_site_label_1
_geom_angle_atom_site_label_2
_geom_angle_atom_site_label_3
_geom_angle
N1 Al1 C30 117.03(13)
N1 Al1 C20 115.04(13)
C30 Al1 C20 107.17(16)
N1 Al1 C40 106.50(13)
C30 Al1 C40 106.48(15)
C20 Al1 C40 103.43(14)
N1 Al1 Li1 41.18(13)
C30 Al1 Li1 109.29(16)
C20 Al1 Li1 143.23(16)
C40 Al1 Li1 70.57(15)
C10 N1 C14 114.8(2)
C10 N1 Al1 118.3(2)
C14 N1 Al1 115.75(19)
C10 N1 Li1 103.8(3)
C14 N1 Li1 101.3(3)
Al1 N1 Li1 98.6(2)
C12 C11 C10 115.9(3)
C12 C11 H11A 108.3
C10 C11 H11A 108.3
C12 C11 H11B 108.3
C10 C11 H11B 108.3
H11A C11 H11B 107.4
C41 O2 C46 114.8(3)
C41 O2 Li1 109.6(3)
C46 O2 Li1 130.2(3)
C103 O1 C100 108.1(3)
C103 O1 Li1 123.4(3)
C100 O1 Li1 120.2(3)
C12 C13 C14 112.3(3)
C12 C13 H13A 109.1
C14 C13 H13A 109.1
C12 C13 H13B 109.1
C14 C13 H13B 109.1
H13A C13 H13B 107.9
C45 C44 C43 120.7(4)
C45 C44 H42A 119.7
C43 C44 H42A 119.7
C42 C43 C44 119.2(3)
C42 C43 H43A 120.4
C44 C43 H43A 120.4
C41 C40 C45 114.8(3)
C41 C40 Al1 124.7(3)
C45 C40 Al1 120.3(2)
C21 C20 Al1 122.3(2)
C21 C20 H20A 109.8(18)
Al1 C20 H20A 103.2(18)
C21 C20 H20B 108.8(19)
Al1 C20 H20B 104.2(19)
H20A C20 H20B 108(3)
N1 C10 C15 108.6(3)
N1 C10 C16 113.0(3)
C15 C10 C16 108.5(3)
N1 C10 C11 112.5(3)
C15 C10 C11 104.7(3)
C16 C10 C11 109.1(3)
C40 C41 O2 117.7(3)
C40 C41 C42 123.1(3)
O2 C41 C42 119.1(3)
C40 C41 Li1 89.5(2)
C42 C41 Li1 133.4(3)
O1 C103 C102 106.3(3)
O1 C103 H10G 110.5
C102 C103 H10G 110.5
O1 C103 H10H 110.5
C102 C103 H10H 110.5
H10G C103 H10H 108.7
C14 C17 H17A 109.5
C14 C17 H17B 109.5
H17A C17 H17B 109.5
C14 C17 H17C 109.5
H17A C17 H17C 109.5
H17B C17 H17C 109.5
C10 C16 H16A 109.5
C10 C16 H16B 109.5
H16A C16 H16B 109.5
C10 C16 H16C 109.5
H16A C16 H16C 109.5
H16B C16 H16C 109.5
N1 C14 C18 108.5(2)
N1 C14 C13 112.1(3)
C18 C14 C13 106.4(3)
N1 C14 C17 115.4(3)
C18 C14 C17 107.1(3)
C13 C14 C17 106.9(3)
N1 C14 Li1 46.01(18)
C18 C14 Li1 78.8(2)
C13 C14 Li1 88.6(2)
C17 C14 Li1 160.5(3)
C43 C42 C41 119.4(3)
C43 C42 I1 118.9(3)
C41 C42 I1 121.6(3)
C11 C12 C13 107.3(3)
C11 C12 H12A 110.3
C13 C12 H12A 110.3
C11 C12 H12B 110.3
C13 C12 H12B 110.3
H12A C12 H12B 108.5
C21 C22 H22A 109.5
C21 C22 H22B 109.5
H22A C22 H22B 109.5
C21 C22 H22C 109.5
H22A C22 H22C 109.5
H22B C22 H22C 109.5
C14 C18 H18A 109.5
C14 C18 H18B 109.5
H18A C18 H18B 109.5
C14 C18 H18C 109.5
H18A C18 H18C 109.5
H18B C18 H18C 109.5
C21 C23 H23A 109.5
C21 C23 H23B 109.5
H23A C23 H23B 109.5
C21 C23 H23C 109.5
H23A C23 H23C 109.5
H23B C23 H23C 109.5
C44 C45 C40 122.6(3)
C44 C45 H41A 118.7
C40 C45 H41A 118.7
C10 C15 H15A 109.5
C10 C15 H15B 109.5
H15A C15 H15B 109.5
C10 C15 H15C 109.5
H15A C15 H15C 109.5
H15B C15 H15C 109.5
C101 C102 C103 104.3(4)
C101 C102 H10E 110.9
C103 C102 H10E 110.9
C101 C102 H10F 110.9
C103 C102 H10F 110.9
H10E C102 H10F 108.9
C22 C21 C23 109.2(3)
C22 C21 C20 112.5(3)
C23 C21 C20 111.6(3)
C22 C21 H21A 107.8
C23 C21 H21A 107.8
C20 C21 H21A 107.8
O1 C100 C101 106.6(4)
O1 C100 H10A 110.4
C101 C100 H10A 110.4
O1 C100 H10B 110.4
C101 C100 H10B 110.4
H10A C100 H10B 108.6
C100 C101 C102 103.8(4)
C100 C101 H10C 111.0
C102 C101 H10C 111.0
C100 C101 H10D 111.0
C102 C101 H10D 111.0
H10C C101 H10D 109.0
C31 C30 Al1 117.1(2)
C31 C30 H30A 109(3)
Al1 C30 H30A 106(3)
C31 C30 H30B 105(2)
Al1 C30 H30B 116(2)
H30A C30 H30B 103(3)
C32 C31 C33 109.5(3)
C32 C31 C30 111.9(3)
C33 C31 C30 111.4(3)
C32 C31 H31A 108.0
C33 C31 H31A 108.0
C30 C31 H31A 108.0
O2 C46 H46A 109.5
O2 C46 H46B 109.5
H46A C46 H46B 109.5
O2 C46 H46C 109.5
H46A C46 H46C 109.5
H46B C46 H46C 109.5
C31 C32 H32A 109.5
C31 C32 H32B 109.5
H32A C32 H32B 109.5
C31 C32 H32C 109.5
H32A C32 H32C 109.5
H32B C32 H32C 109.5
C31 C33 H33A 109.5
C31 C33 H33B 109.5
H33A C33 H33B 109.5
C31 C33 H33C 109.5
H33A C33 H33C 109.5
H33B C33 H33C 109.5
O2 Li1 O1 102.0(3)
O2 Li1 N1 117.8(3)
O1 Li1 N1 140.2(3)
O2 Li1 C41 29.07(14)
O1 Li1 C41 112.7(3)
N1 Li1 C41 103.0(3)
O2 Li1 C14 134.9(3)
O1 Li1 C14 114.9(3)
N1 Li1 C14 32.70(13)
C41 Li1 C14 108.5(2)
O2 Li1 Al1 78.4(2)
O1 Li1 Al1 172.2(3)
N1 Li1 Al1 40.18(13)
C41 Li1 Al1 64.05(15)
C14 Li1 Al1 61.56(13)

loop_
_geom_bond_atom_site_label_1
_geom_bond_atom_site_label_2
_geom_bond_distance
I1 C42 2.097(4)
Al1 N1 1.974(3)
Al1 C30 2.014(4)
Al1 C20 2.014(3)
Al1 C40 2.047(3)
Al1 Li1 3.025(6)
N1 C10 1.508(4)
N1 C14 1.513(4)
N1 Li1 2.014(6)
C11 C12 1.509(5)
C11 C10 1.539(5)
C11 H11A 0.9900
C11 H11B 0.9900
O2 C41 1.401(4)
O2 C46 1.435(4)
O2 Li1 1.903(6)
O1 C103 1.438(5)
O1 C100 1.446(5)
O1 Li1 1.907(6)
C13 C12 1.516(5)
C13 C14 1.544(5)
C13 H13A 0.9900
C13 H13B 0.9900
C44 C45 1.374(5)
C44 C43 1.382(5)
C44 H42A 0.9500
C43 C42 1.366(5)
C43 H43A 0.9500
C40 C41 1.384(5)
C40 C45 1.411(5)
C20 C21 1.545(5)
C20 H20A 0.96(3)
C20 H20B 0.97(3)
C10 C15 1.528(5)
C10 C16 1.533(5)
C41 C42 1.411(5)
C41 Li1 2.716(7)
C103 C102 1.509(6)
C103 H10G 0.9900
C103 H10H 0.9900
C17 C14 1.546(4)
C17 H17A 0.9800
C17 H17B 0.9800
C17 H17C 0.9800
C16 H16A 0.9800
C16 H16B 0.9800
C16 H16C 0.9800
C14 C18 1.538(5)
C14 Li1 2.746(6)
C12 H12A 0.9900
C12 H12B 0.9900
C22 C21 1.517(5)
C22 H22A 0.9800
C22 H22B 0.9800
C22 H22C 0.9800
C18 H18A 0.9800
C18 H18B 0.9800
C18 H18C 0.9800
C23 C21 1.518(5)
C23 H23A 0.9800
C23 H23B 0.9800
C23 H23C 0.9800
C45 H41A 0.9500
C15 H15A 0.9800
C15 H15B 0.9800
C15 H15C 0.9800
C102 C101 1.488(7)
C102 H10E 0.9900
C102 H10F 0.9900
C21 H21A 1.0000
C100 C101 1.453(6)
C100 H10A 0.9900
C100 H10B 0.9900
C101 H10C 0.9900
C101 H10D 0.9900
C30 C31 1.540(5)
C30 H30A 0.78(4)
C30 H30B 0.96(4)
C31 C32 1.511(5)
C31 C33 1.532(5)
C31 H31A 1.0000
C46 H46A 0.9800
C46 H46B 0.9800
C46 H46C 0.9800
C32 H32A 0.9800
C32 H32B 0.9800
C32 H32C 0.9800
C33 H33A 0.9800
C33 H33B 0.9800
C33 H33C 0.9800

loop_
_geom_torsion_atom_site_label_1
_geom_torsion_atom_site_label_2
_geom_torsion_atom_site_label_3
_geom_torsion_atom_site_label_4
_geom_torsion
C30 Al1 N1 C10 22.0(3)
C20 Al1 N1 C10 -105.1(2)
C40 Al1 N1 C10 140.9(2)
Li1 Al1 N1 C10 110.9(3)
C30 Al1 N1 C14 164.1(2)
C20 Al1 N1 C14 36.9(3)
C40 Al1 N1 C14 -77.0(2)
Li1 Al1 N1 C14 -107.1(3)
C30 Al1 N1 Li1 -88.9(2)
C20 Al1 N1 Li1 144.0(2)
C40 Al1 N1 Li1 30.0(2)
C45 C44 C43 C42 -1.5(6)
N1 Al1 C40 C41 -54.1(3)
C30 Al1 C40 C41 71.5(3)
C20 Al1 C40 C41 -175.7(3)
Li1 Al1 C40 C41 -33.7(3)
N1 Al1 C40 C45 129.6(3)
C30 Al1 C40 C45 -104.8(3)
C20 Al1 C40 C45 8.0(3)
Li1 Al1 C40 C45 150.1(3)
N1 Al1 C20 C21 65.9(3)
C30 Al1 C20 C21 -66.1(3)
C40 Al1 C20 C21 -178.4(3)
Li1 Al1 C20 C21 106.2(3)
C14 N1 C10 C15 157.5(3)
Al1 N1 C10 C15 -60.1(3)
Li1 N1 C10 C15 47.8(3)
C14 N1 C10 C16 -82.0(3)
Al1 N1 C10 C16 60.4(3)
Li1 N1 C10 C16 168.3(3)
C14 N1 C10 C11 42.1(4)
Al1 N1 C10 C11 -175.5(2)
Li1 N1 C10 C11 -67.6(3)
C12 C11 C10 N1 -48.1(4)
C12 C11 C10 C15 -165.8(3)
C12 C11 C10 C16 78.2(4)
C45 C40 C41 O2 -179.4(3)
Al1 C40 C41 O2 4.2(4)
C45 C40 C41 C42 -3.4(5)
Al1 C40 C41 C42 -179.9(3)
C45 C40 C41 Li1 -148.0(3)
Al1 C40 C41 Li1 35.6(3)
C46 O2 C41 C40 -104.8(3)
Li1 O2 C41 C40 52.2(4)
C46 O2 C41 C42 79.1(4)
Li1 O2 C41 C42 -124.0(3)
C46 O2 C41 Li1 -157.0(4)
C100 O1 C103 C102 1.5(4)
Li1 O1 C103 C102 149.7(3)
C10 N1 C14 C18 -163.8(3)
Al1 N1 C14 C18 52.8(3)
Li1 N1 C14 C18 -52.6(3)
C10 N1 C14 C13 -46.6(4)
Al1 N1 C14 C13 170.1(2)
Li1 N1 C14 C13 64.6(3)
C10 N1 C14 C17 76.1(3)
Al1 N1 C14 C17 -67.3(3)
Li1 N1 C14 C17 -172.7(3)
C10 N1 C14 Li1 -111.2(3)
Al1 N1 C14 Li1 105.5(3)
C12 C13 C14 N1 55.9(4)
C12 C13 C14 C18 174.3(3)
C12 C13 C14 C17 -71.5(4)
C12 C13 C14 Li1 96.4(3)
C44 C43 C42 C41 -1.9(6)
C44 C43 C42 I1 175.4(3)
C40 C41 C42 C43 4.5(5)
O2 C41 C42 C43 -179.5(3)
Li1 C41 C42 C43 131.6(4)
C40 C41 C42 I1 -172.7(3)
O2 C41 C42 I1 3.3(4)
Li1 C41 C42 I1 -45.6(5)
C10 C11 C12 C13 55.6(4)
C14 C13 C12 C11 -58.6(4)
C43 C44 C45 C40 2.6(6)
C41 C40 C45 C44 -0.1(5)
Al1 C40 C45 C44 176.5(3)
O1 C103 C102 C101 18.2(5)
Al1 C20 C21 C22 -155.9(3)
Al1 C20 C21 C23 81.0(3)
C103 O1 C100 C101 -21.5(5)
Li1 O1 C100 C101 -170.8(4)
O1 C100 C101 C102 32.5(5)
C103 C102 C101 C100 -30.8(5)
N1 Al1 C30 C31 -179.0(2)
C20 Al1 C30 C31 -48.1(3)
C40 Al1 C30 C31 62.1(3)
Li1 Al1 C30 C31 136.8(3)
Al1 C30 C31 C32 157.9(3)
Al1 C30 C31 C33 -79.1(4)
C41 O2 Li1 O1 115.4(3)
C46 O2 Li1 O1 -92.3(4)
C41 O2 Li1 N1 -64.8(4)
C46 O2 Li1 N1 87.5(5)
C46 O2 Li1 C41 152.3(5)
C41 O2 Li1 C14 -29.6(5)
C46 O2 Li1 C14 122.6(4)
C41 O2 Li1 Al1 -56.6(2)
C46 O2 Li1 Al1 95.6(3)
C103 O1 Li1 O2 -79.2(4)
C100 O1 Li1 O2 65.4(4)
C103 O1 Li1 N1 101.1(6)
C100 O1 Li1 N1 -114.4(5)
C103 O1 Li1 C41 -50.7(4)
C100 O1 Li1 C41 93.8(4)
C103 O1 Li1 C14 74.3(4)
C100 O1 Li1 C14 -141.2(3)
C10 N1 Li1 O2 -109.6(3)
C14 N1 Li1 O2 131.0(3)
Al1 N1 Li1 O2 12.4(4)
C10 N1 Li1 O1 70.1(6)
C14 N1 Li1 O1 -49.3(6)
Al1 N1 Li1 O1 -167.9(5)
C10 N1 Li1 C41 -136.5(2)
C14 N1 Li1 C41 104.2(2)
Al1 N1 Li1 C41 -14.4(2)
C10 N1 Li1 C14 119.4(3)
Al1 N1 Li1 C14 -118.6(2)
C10 N1 Li1 Al1 -122.0(2)
C14 N1 Li1 Al1 118.6(2)
C40 C41 Li1 O2 -135.6(4)
C42 C41 Li1 O2 86.4(4)
C40 C41 Li1 O1 151.1(3)
O2 C41 Li1 O1 -73.3(3)
C42 C41 Li1 O1 13.1(5)
C40 C41 Li1 N1 -10.8(3)
O2 C41 Li1 N1 124.8(4)
C42 C41 Li1 N1 -148.9(4)
C40 C41 Li1 C14 22.7(3)
O2 C41 Li1 C14 158.3(4)
C42 C41 Li1 C14 -115.3(4)
C40 C41 Li1 Al1 -21.10(18)
O2 C41 Li1 Al1 114.5(3)
C42 C41 Li1 Al1 -159.1(4)
N1 C14 Li1 O2 -70.5(4)
C18 C14 Li1 O2 59.3(4)
C13 C14 Li1 O2 166.3(4)
C17 C14 Li1 O2 -50.5(10)
N1 C14 Li1 O1 147.7(4)
C18 C14 Li1 O1 -82.5(3)
C13 C14 Li1 O1 24.5(3)
C17 C14 Li1 O1 167.7(7)
C18 C14 Li1 N1 129.8(3)
C13 C14 Li1 N1 -123.2(3)
C17 C14 Li1 N1 20.0(8)
N1 C14 Li1 C41 -85.2(3)
C18 C14 Li1 C41 44.7(3)
C13 C14 Li1 C41 151.7(3)
C17 C14 Li1 C41 -65.2(8)
N1 C14 Li1 Al1 -40.11(17)
C18 C14 Li1 Al1 89.72(18)
C13 C14 Li1 Al1 -163.3(2)
C17 C14 Li1 Al1 -20.1(8)
N1 Al1 Li1 O2 -168.8(3)
C30 Al1 Li1 O2 -59.5(2)
C20 Al1 Li1 O2 128.3(2)
C40 Al1 Li1 O2 41.79(18)
C30 Al1 Li1 N1 109.3(2)
C20 Al1 Li1 N1 -62.9(3)
C40 Al1 Li1 N1 -149.4(2)
N1 Al1 Li1 C41 164.4(3)
C30 Al1 Li1 C41 -86.30(17)
C20 Al1 Li1 C41 101.5(2)
C40 Al1 Li1 C41 14.96(13)
N1 Al1 Li1 C14 32.64(16)
C30 Al1 Li1 C14 141.99(16)
C20 Al1 Li1 C14 -30.2(3)
C40 Al1 Li1 C14 -116.75(17)
